data_4113270
loop_
_publ_author_name
'Andrew Nickel'
'Toru Maruyama'
'Haifeng Tang'
'Prescott D. Murphy'
'Blake Greene'
'Naeem Yusuff'
'John L. Wood'

_publ_contact_author
;
     Prof. John L. Wood
     Department of Chemistry
     Yale University
     225 Prospect St
     PO Box 208107
     New Haven, CT 06520-8107
     USA
;
_publ_contact_author_email john.wood@yale.edu
_publ_contact_author_fax '+203 432 6144'
_publ_contact_author_phone '+203 432 5991'
_publ_section_title
;
 Total Synthesis of Ingenol
;
_journal_name_full 'Journal of the American Chemical Society'
_journal_page_first 16300
_journal_page_last 16301
_journal_paper_doi 10.1021/ja044123l
_journal_volume 126
_journal_year 2004
_chemical_absolute_configuration rmad
_chemical_formula_sum 'C20 H28 O4'
_chemical_formula_weight 332.42
_chemical_name_systematic
; 
 ? 
;
_space_group_IT_number 4
_symmetry_cell_setting monoclinic
_symmetry_space_group_name_Hall 'P 2yb'
_symmetry_space_group_name_H-M 'P 1 21 1'
_atom_sites_solution_hydrogens geom
_atom_sites_solution_primary direct
_atom_sites_solution_secondary difmap
_audit_creation_method SHELXL-97
_cell_angle_alpha 90.00
_cell_angle_beta 94.76(3)
_cell_angle_gamma 90.00
_cell_formula_units_Z 2
_cell_length_a 6.8238(14)
_cell_length_b 8.4032(17)
_cell_length_c 15.301(3)
_cell_measurement_temperature 173(2)
_cell_volume 874.4(3)
_computing_cell_refinement Denzo
_computing_data_collection 'Nonius Collect'
_computing_data_reduction Denzo
_computing_molecular_graphics XP
_computing_publication_material XCIF
_computing_structure_refinement 'SHELXL-97 (Sheldrick, 1997)'
_computing_structure_solution 'SHELXS-97 (Sheldrick, 1990)'
_diffrn_ambient_temperature 173(2)
_diffrn_measured_fraction_theta_full 0.993
_diffrn_measured_fraction_theta_max 0.993
_diffrn_measurement_device_type 'Nonius KappaCCD'
_diffrn_measurement_method '\w scans'
_diffrn_radiation_monochromator graphite
_diffrn_radiation_source 'fine-focus sealed tube'
_diffrn_radiation_type MoK\a
_diffrn_radiation_wavelength 0.71073
_diffrn_reflns_av_R_equivalents 0.0000
_diffrn_reflns_av_sigmaI/netI 0.0989
_diffrn_reflns_limit_h_max 9
_diffrn_reflns_limit_h_min -9
_diffrn_reflns_limit_k_max 11
_diffrn_reflns_limit_k_min -10
_diffrn_reflns_limit_l_max 20
_diffrn_reflns_limit_l_min -20
_diffrn_reflns_number 3860
_diffrn_reflns_theta_full 28.27
_diffrn_reflns_theta_max 28.27
_diffrn_reflns_theta_min 2.67
_exptl_absorpt_coefficient_mu 0.086
_exptl_absorpt_correction_T_max 0.9931
_exptl_absorpt_correction_T_min 0.9872
_exptl_absorpt_correction_type none
_exptl_crystal_colour colorless
_exptl_crystal_density_diffrn 1.263
_exptl_crystal_description plate
_exptl_crystal_F_000 360
_exptl_crystal_size_max 0.15
_exptl_crystal_size_mid 0.15
_exptl_crystal_size_min 0.08
_refine_diff_density_max 0.256
_refine_diff_density_min -0.226
_refine_diff_density_rms 0.054
_refine_ls_abs_structure_details 'Flack H D (1983), Acta Cryst. A39, 876-881'
_refine_ls_abs_structure_Flack -2.4(14)
_refine_ls_extinction_method none
_refine_ls_goodness_of_fit_ref 1.020
_refine_ls_hydrogen_treatment mixed
_refine_ls_matrix_type full
_refine_ls_number_parameters 229
_refine_ls_number_reflns 3860
_refine_ls_number_restraints 1
_refine_ls_restrained_S_all 1.020
_refine_ls_R_factor_all 0.1088
_refine_ls_R_factor_gt 0.0582
_refine_ls_shift/su_max 0.037
_refine_ls_shift/su_mean 0.003
_refine_ls_structure_factor_coef Fsqd
_refine_ls_weighting_details 'calc w=1/[\s^2^(Fo^2^)+(0.0598P)^2^+0.0000P] where P=(Fo^2^+2Fc^2^)/3'
_refine_ls_weighting_scheme calc
_refine_ls_wR_factor_gt 0.1099
_refine_ls_wR_factor_ref 0.1277
_reflns_number_gt 2529
_reflns_number_total 3860
_reflns_threshold_expression >2sigma(I)
_cod_data_source_file ja044123lsi20041104_032009.cif
_cod_data_source_block an06
_cod_database_code 4113270

loop_
_symmetry_equiv_pos_as_xyz
'x, y, z'
'-x, y+1/2, -z'

loop_
_atom_site_label
_atom_site_type_symbol
_atom_site_fract_x
_atom_site_fract_y
_atom_site_fract_z
_atom_site_U_iso_or_equiv
_atom_site_adp_type
_atom_site_occupancy
_atom_site_symmetry_multiplicity
_atom_site_calc_flag
_atom_site_refinement_flags
O1 O 0.5889(3) 0.3136(2) 0.75689(12) 0.0288(5) Uani 1 1 d .
O2 O 0.0085(3) 0.0770(2) 0.79783(12) 0.0261(5) Uani 1 1 d .
H2 H -0.028(7) -0.019(7) 0.831(3) 0.105(18) Uiso 1 1 d .
O3 O 0.1095(3) -0.0655(2) 0.94322(14) 0.0323(5) Uani 1 1 d .
H3 H 0.093(5) -0.103(4) 1.000(2) 0.054(10) Uiso 1 1 d .
O4 O -0.0819(3) 0.3427(2) 0.88642(13) 0.0274(5) Uani 1 1 d .
H4 H -0.176(5) 0.321(5) 0.844(2) 0.057(12) Uiso 1 1 d .
C1 C 0.4315(4) 0.2432(3) 0.75232(18) 0.0243(7) Uani 1 1 d .
C2 C 0.3754(4) 0.1182(4) 0.81491(16) 0.0229(6) Uani 1 1 d .
C3 C 0.3886(4) -0.0467(3) 0.76377(18) 0.0251(7) Uani 1 1 d .
H3A H 0.3271 -0.1285 0.8003 0.030 Uiso 1 1 calc R
C4 C 0.2843(4) -0.0620(4) 0.66998(18) 0.0274(7) Uani 1 1 d .
H4A H 0.2882 -0.1756 0.6530 0.033 Uiso 1 1 calc R
H4B H 0.1443 -0.0337 0.6734 0.033 Uiso 1 1 calc R
C5 C 0.3606(5) 0.0352(4) 0.5954(2) 0.0314(7) Uani 1 1 d .
H5A H 0.4820 -0.0077 0.5715 0.038 Uiso 1 1 calc R
C6 C 0.3456(4) 0.2172(4) 0.59706(19) 0.0289(7) Uani 1 1 d .
H6A H 0.4583 0.2783 0.5760 0.035 Uiso 1 1 calc R
C7 C 0.2683(4) 0.2719(3) 0.68151(18) 0.0257(7) Uani 1 1 d .
H7A H 0.1638 0.1932 0.6934 0.031 Uiso 1 1 calc R
C8 C 0.6032(4) -0.0965(4) 0.7605(2) 0.0320(8) Uani 1 1 d .
H8A H 0.6091 -0.1985 0.7297 0.048 Uiso 1 1 calc R
H8B H 0.6648 -0.1077 0.8203 0.048 Uiso 1 1 calc R
H8C H 0.6733 -0.0153 0.7292 0.048 Uiso 1 1 calc R
C9 C 0.2202(4) 0.1227(4) 0.52898(17) 0.0346(7) Uani 1 1 d .
C10 C 0.2849(6) 0.1306(5) 0.43657(19) 0.0513(10) Uani 1 1 d .
H10A H 0.4288 0.1347 0.4391 0.077 Uiso 1 1 calc R
H10B H 0.2299 0.2263 0.4072 0.077 Uiso 1 1 calc R
H10C H 0.2378 0.0360 0.4038 0.077 Uiso 1 1 calc R
C11 C 0.0003(4) 0.1136(5) 0.53205(19) 0.0416(8) Uani 1 1 d .
H11A H -0.0639 0.1771 0.4841 0.062 Uiso 1 1 calc R
H11B H -0.0359 0.1553 0.5883 0.062 Uiso 1 1 calc R
H11C H -0.0424 0.0025 0.5257 0.062 Uiso 1 1 calc R
C12 C 0.1643(4) 0.1560(3) 0.84713(17) 0.0221(6) Uani 1 1 d .
C13 C 0.1823(4) 0.0942(4) 0.94358(16) 0.0247(6) Uani 1 1 d .
H13A H 0.1066 0.1637 0.9817 0.030 Uiso 1 1 calc R
C14 C 0.3998(4) 0.1038(4) 0.97045(16) 0.0249(6) Uani 1 1 d .
C15 C 0.5014(4) 0.1161(4) 0.90109(17) 0.0252(6) Uani 1 1 d .
H15A H 0.6408 0.1230 0.9049 0.030 Uiso 1 1 calc R
C16 C 0.4757(4) 0.1013(4) 1.06457(17) 0.0362(7) Uani 1 1 d .
H16A H 0.6196 0.1074 1.0691 0.054 Uiso 1 1 calc R
H16B H 0.4349 0.0024 1.0917 0.054 Uiso 1 1 calc R
H16C H 0.4226 0.1924 1.0948 0.054 Uiso 1 1 calc R
C17 C 0.1074(4) 0.3357(3) 0.85150(18) 0.0239(6) Uani 1 1 d .
H17A H 0.2015 0.3824 0.8982 0.029 Uiso 1 1 calc R
C18 C 0.1035(4) 0.4545(3) 0.77426(19) 0.0250(6) Uani 1 1 d .
C19 C 0.1817(4) 0.4301(4) 0.69865(18) 0.0268(7) Uani 1 1 d .
H19A H 0.1821 0.5125 0.6562 0.032 Uiso 1 1 calc R
C20 C 0.0062(4) 0.6110(4) 0.79365(18) 0.0343(7) Uani 1 1 d .
H20A H 0.0065 0.6808 0.7424 0.051 Uiso 1 1 calc R
H20B H 0.0788 0.6621 0.8440 0.051 Uiso 1 1 calc R
H20C H -0.1296 0.5914 0.8071 0.051 Uiso 1 1 calc R

loop_
_atom_site_aniso_label
_atom_site_aniso_U_11
_atom_site_aniso_U_22
_atom_site_aniso_U_33
_atom_site_aniso_U_23
_atom_site_aniso_U_13
_atom_site_aniso_U_12
O1 0.0257(11) 0.0319(12) 0.0289(12) 0.0022(9) 0.0021(9) -0.0045(9)
O2 0.0214(10) 0.0323(13) 0.0238(10) -0.0037(10) -0.0033(8) -0.0048(9)
O3 0.0386(12) 0.0298(12) 0.0286(12) 0.0039(10) 0.0034(10) -0.0086(10)
O4 0.0234(11) 0.0341(12) 0.0249(11) -0.0037(9) 0.0024(9) 0.0028(9)
C1 0.0266(16) 0.0229(15) 0.0239(16) -0.0039(13) 0.0041(13) -0.0021(13)
C2 0.0212(13) 0.0263(15) 0.0208(13) -0.0012(14) -0.0006(11) 0.0008(13)
C3 0.0268(15) 0.0251(16) 0.0231(16) 0.0050(13) 0.0005(13) -0.0028(13)
C4 0.0316(16) 0.0268(17) 0.0237(16) -0.0033(14) 0.0007(14) 0.0002(14)
C5 0.0370(18) 0.0337(18) 0.0237(17) -0.0015(13) 0.0039(15) -0.0022(14)
C6 0.0324(17) 0.0313(18) 0.0226(17) 0.0003(14) 0.0007(14) -0.0037(14)
C7 0.0309(17) 0.0220(17) 0.0238(16) 0.0024(12) 0.0006(14) -0.0013(12)
C8 0.0322(18) 0.0306(18) 0.0334(18) -0.0010(14) 0.0050(15) 0.0050(14)
C9 0.0462(18) 0.0340(18) 0.0231(15) -0.0027(15) 0.0004(14) -0.0032(16)
C10 0.075(2) 0.059(3) 0.0190(15) -0.0004(18) 0.0004(16) -0.004(2)
C11 0.0468(19) 0.043(2) 0.0318(16) -0.0014(17) -0.0137(14) -0.0082(18)
C12 0.0215(14) 0.0247(16) 0.0192(14) 0.0026(11) -0.0043(12) -0.0009(11)
C13 0.0271(14) 0.0232(15) 0.0234(14) 0.0029(13) -0.0004(11) -0.0010(13)
C14 0.0274(14) 0.0203(14) 0.0260(14) 0.0030(14) -0.0042(12) 0.0014(13)
C15 0.0238(14) 0.0222(15) 0.0295(15) 0.0010(14) 0.0014(12) 0.0000(13)
C16 0.0375(16) 0.0428(19) 0.0274(15) 0.0016(17) -0.0024(13) 0.0017(17)
C17 0.0202(14) 0.0242(15) 0.0277(15) -0.0010(13) 0.0042(12) -0.0010(12)
C18 0.0210(14) 0.0263(16) 0.0272(16) -0.0016(13) -0.0012(13) -0.0009(12)
C19 0.0254(14) 0.0273(17) 0.0265(16) 0.0058(13) -0.0057(13) -0.0019(13)
C20 0.0391(16) 0.0280(16) 0.0357(17) 0.0023(16) 0.0022(13) 0.0044(16)

loop_
_atom_type_symbol
_atom_type_description
_atom_type_scat_dispersion_real
_atom_type_scat_dispersion_imag
_atom_type_scat_source
C C 0.0033 0.0016 'International Tables Vol C Tables 4.2.6.8 and 6.1.1.4'
H H 0.0000 0.0000 'International Tables Vol C Tables 4.2.6.8 and 6.1.1.4'
O O 0.0106 0.0060 'International Tables Vol C Tables 4.2.6.8 and 6.1.1.4'

loop_
_geom_angle_atom_site_label_1
_geom_angle_atom_site_label_2
_geom_angle_atom_site_label_3
_geom_angle
H2 O2 C12 109(3)
H3 O3 C13 113(2)
H4 O4 C17 110(2)
O1 C1 C2 125.1(3)
O1 C1 C7 123.8(3)
C2 C1 C7 111.1(2)
C1 C2 C15 114.2(2)
C1 C2 C12 110.1(2)
C15 C2 C12 101.27(19)
C1 C2 C3 105.6(2)
C15 C2 C3 111.5(2)
C12 C2 C3 114.4(2)
C8 C3 C4 108.3(2)
C8 C3 C2 110.3(2)
C4 C3 C2 118.9(2)
C5 C4 C3 119.2(2)
C9 C5 C4 121.4(3)
C9 C5 C6 59.4(2)
C4 C5 C6 119.5(3)
C7 C6 C9 122.1(3)
C7 C6 C5 110.3(3)
C9 C6 C5 60.0(2)
C19 C7 C6 126.6(3)
C19 C7 C1 107.3(2)
C6 C7 C1 106.1(2)
C11 C9 C6 120.8(3)
C11 C9 C10 113.5(3)
C6 C9 C10 115.2(3)
C11 C9 C5 121.8(3)
C6 C9 C5 60.52(19)
C10 C9 C5 115.2(3)
O2 C12 C13 110.2(2)
O2 C12 C17 107.3(2)
C13 C12 C17 106.4(2)
O2 C12 C2 113.6(2)
C13 C12 C2 102.9(2)
C17 C12 C2 116.1(2)
O3 C13 C14 112.7(2)
O3 C13 C12 108.0(2)
C14 C13 C12 103.8(2)
C15 C14 C16 128.0(2)
C15 C14 C13 110.8(2)
C16 C14 C13 121.2(2)
C14 C15 C2 113.8(2)
O4 C17 C18 107.4(2)
O4 C17 C12 106.8(2)
C18 C17 C12 125.5(2)
C19 C18 C20 121.3(3)
C19 C18 C17 125.7(3)
C20 C18 C17 113.0(2)
C18 C19 C7 119.0(3)

loop_
_geom_bond_atom_site_label_1
_geom_bond_atom_site_label_2
_geom_bond_distance
O1 C1 1.224(3)
O2 H2 0.99(5)
O2 C12 1.417(3)
O3 H3 0.94(4)
O3 C13 1.431(4)
O4 H4 0.89(4)
O4 C17 1.440(3)
C1 C2 1.493(4)
C1 C7 1.507(4)
C2 C15 1.513(4)
C2 C12 1.593(4)
C2 C3 1.597(4)
C3 C8 1.527(4)
C3 C4 1.553(4)
C4 C5 1.529(4)
C5 C9 1.526(5)
C5 C6 1.533(4)
C6 C7 1.507(4)
C6 C9 1.517(4)
C7 C19 1.487(4)
C9 C11 1.508(4)
C9 C10 1.517(4)
C12 C13 1.560(4)
C12 C17 1.562(4)
C13 C14 1.509(4)
C14 C15 1.319(3)
C14 C16 1.490(4)
C17 C18 1.546(4)
C18 C19 1.329(4)
C18 C20 1.514(4)
